data_2240332
loop_
_publ_author_name
'Kant, Rajni'
'Kour, Gurvinder'
'Anthal, Sumati'
Neerupama
'Sachar, Renu'

_publ_section_title
;
 Crystal structure of bis(3-bromopyridine-\k<i>N</i>)bis(<i>O</i>-ethyl
 dithiocarbonato-\k^2^<i>S</i>,<i>S</i>')nickel(II)
;
_journal_issue 1
_journal_name_full 'Acta Crystallographica Section E'
_journal_page_first m12
_journal_page_last m13
_journal_paper_doi 10.1107/S2056989014027339
_journal_volume 71
_journal_year 2015
_chemical_formula_iupac '[Ni (C3 H5 O S2)2 (C5 H4 Br N)2]'
_chemical_formula_moiety 'C16 H18 Br2 N2 Ni O2 S4'
_chemical_formula_sum 'C16 H18 Br2 N2 Ni O2 S4'
_chemical_formula_weight 617.09
_chemical_name_systematic
;
Bis(3-bromopyridine-\k<i>N</i>)bis(<i>O</i>-ethyl
dithiocarbonato-\k^2^<i>S</i>,<i>S</i>')nickel(II)
;
_space_group_IT_number 2
_symmetry_cell_setting triclinic
_symmetry_space_group_name_Hall '-P 1'
_symmetry_space_group_name_H-M 'P -1'
_atom_sites_solution_hydrogens geom
_atom_sites_solution_primary direct
_atom_sites_solution_secondary difmap
_audit_creation_method SHELXL-97
_cell_angle_alpha 76.121(8)
_cell_angle_beta 73.935(9)
_cell_angle_gamma 78.517(8)
_cell_formula_units_Z 1
_cell_length_a 6.8397(7)
_cell_length_b 9.1952(8)
_cell_length_c 9.7562(10)
_cell_measurement_reflns_used 1227
_cell_measurement_temperature 293(2)
_cell_measurement_theta_max 27.4360
_cell_measurement_theta_min 4.1360
_cell_volume 566.59(10)
_computing_cell_refinement
;
CrysAlis PRO (Oxford Diffraction, 2010)
;
_computing_data_collection
;
CrysAlis PRO (Oxford Diffraction, 2010)
;
_computing_data_reduction
;
CrysAlis PRO (Oxford Diffraction, 2010)
;
_computing_molecular_graphics
;
ORTEP-3 for Windows (Farrugia, 2012)
;
_computing_publication_material
;
PLATON (Spek, 2009) and PARST (Nardelli, 1995)
;
_computing_structure_refinement
;
SHELXL97 (Sheldrick, 2008)
;
_computing_structure_solution
;
SHELXS97 (Sheldrick, 2008)
;
_diffrn_ambient_temperature 293(2)
_diffrn_measured_fraction_theta_full 0.996
_diffrn_measured_fraction_theta_max 0.996
_diffrn_measurement_device_type 'Oxford Diffraction Xcalibur CCD'
_diffrn_measurement_method '\w scans'
_diffrn_radiation_monochromator graphite
_diffrn_radiation_source 'fine-focus sealed tube'
_diffrn_radiation_type MoK\a
_diffrn_radiation_wavelength 0.71073
_diffrn_reflns_av_R_equivalents 0.0436
_diffrn_reflns_av_sigmaI/netI 0.0780
_diffrn_reflns_limit_h_max 8
_diffrn_reflns_limit_h_min -6
_diffrn_reflns_limit_k_max 11
_diffrn_reflns_limit_k_min -9
_diffrn_reflns_limit_l_max 12
_diffrn_reflns_limit_l_min -11
_diffrn_reflns_number 4016
_diffrn_reflns_theta_full 26.00
_diffrn_reflns_theta_max 26.00
_diffrn_reflns_theta_min 3.62
_diffrn_standards_decay_% 0
_diffrn_standards_interval_count 0
_diffrn_standards_interval_time 0
_diffrn_standards_number 0
_exptl_absorpt_coefficient_mu 4.765
_exptl_absorpt_correction_T_max 1.00000
_exptl_absorpt_correction_T_min 0.48853
_exptl_absorpt_correction_type multi-scan
_exptl_absorpt_process_details
;
(<i>CrysAlis RED</i>; Oxford Diffraction, 2010)
;
_exptl_crystal_colour 'dark green'
_exptl_crystal_density_diffrn 1.809
_exptl_crystal_density_method 'not measured'
_exptl_crystal_description block
_exptl_crystal_F_000 306
_exptl_crystal_size_max 0.3
_exptl_crystal_size_mid 0.2
_exptl_crystal_size_min 0.1
_refine_diff_density_max 0.669
_refine_diff_density_min -0.682
_refine_ls_extinction_coef 0.0130(18)
_refine_ls_extinction_expression Fc^*^=kFc[1+0.001xFc^2^\l^3^/sin(2\q)]^-1/4^
_refine_ls_extinction_method
;
SHELXL97 (Sheldrick, 2008)
;
_refine_ls_goodness_of_fit_ref 1.025
_refine_ls_hydrogen_treatment constr
_refine_ls_matrix_type full
_refine_ls_number_parameters 126
_refine_ls_number_reflns 2230
_refine_ls_number_restraints 0
_refine_ls_restrained_S_all 1.025
_refine_ls_R_factor_all 0.0782
_refine_ls_R_factor_gt 0.0485
_refine_ls_shift/su_max 0.001
_refine_ls_shift/su_mean 0.000
_refine_ls_structure_factor_coef Fsqd
_refine_ls_weighting_details 'calc w=1/[\s^2^(Fo^2^)+(0.0339P)^2^+0.0000P] where P=(Fo^2^+2Fc^2^)/3'
_refine_ls_weighting_scheme calc
_refine_ls_wR_factor_gt 0.0969
_refine_ls_wR_factor_ref 0.1120
_reflns_number_gt 1510
_reflns_number_total 2230
_reflns_threshold_expression I>2sigma(I)
_cod_data_source_file wm5101sup1.cf
_cod_data_source_block I
_cod_database_code 2240332
_cod_database_fobs_code 2240332

loop_
_symmetry_equiv_pos_as_xyz
'x, y, z'
'-x, -y, -z'

loop_
_atom_site_type_symbol
_atom_site_label
_atom_site_fract_x
_atom_site_fract_y
_atom_site_fract_z
_atom_site_U_iso_or_equiv
_atom_site_adp_type
_atom_site_calc_flag
_atom_site_refinement_flags
_atom_site_occupancy
_atom_site_symmetry_multiplicity
Ni Ni1 0.5000 0.0000 0.0000 0.0371(3) Uani d S 1 2
Br Br1 0.31297(11) 0.60432(7) -0.32487(8) 0.0877(3) Uani d . 1 1
S S2 0.85033(18) -0.09955(15) -0.11048(14) 0.0456(4) Uani d . 1 1
S S1 0.49994(18) -0.02146(15) -0.24413(14) 0.0451(4) Uani d . 1 1
C C4 0.7696(8) 0.4151(6) -0.1093(6) 0.0552(15) Uani d . 1 1
H H4 0.8821 0.4427 -0.0908 0.066 Uiso calc R 1 1
C C6 0.7488(7) -0.0893(5) -0.2527(5) 0.0418(12) Uani d . 1 1
C C7 0.8014(8) -0.1290(6) -0.4944(5) 0.0540(15) Uani d . 1 1
H H7A 0.7966 -0.0258 -0.5491 0.065 Uiso calc R 1 1
H H7B 0.6644 -0.1570 -0.4674 0.065 Uiso calc R 1 1
O O1 0.8752(5) -0.1419(4) -0.3659(3) 0.0484(9) Uani d . 1 1
C C8 0.9484(8) -0.2339(7) -0.5834(6) 0.0742(19) Uani d . 1 1
H H8A 1.0845 -0.2083 -0.6050 0.111 Uiso calc R 1 1
H H8B 0.9089 -0.2248 -0.6724 0.111 Uiso calc R 1 1
H H8C 0.9463 -0.3361 -0.5299 0.111 Uiso calc R 1 1
C C1 0.4523(7) 0.3245(5) -0.1639(5) 0.0450(13) Uani d . 1 1
H H1 0.3439 0.2931 -0.1841 0.054 Uiso calc R 1 1
C C5 0.7205(7) 0.2725(6) -0.0545(6) 0.0474(13) Uani d . 1 1
H H5 0.7986 0.2055 0.0044 0.057 Uiso calc R 1 1
C C2 0.4894(8) 0.4701(6) -0.2192(5) 0.0479(13) Uani d . 1 1
C C3 0.6516(8) 0.5174(6) -0.1919(6) 0.0565(15) Uani d . 1 1
H H3 0.6801 0.6161 -0.2285 0.068 Uiso calc R 1 1
N N1 0.5662(5) 0.2245(4) -0.0814(4) 0.0392(10) Uani d . 1 1

loop_
_atom_site_aniso_label
_atom_site_aniso_U_11
_atom_site_aniso_U_22
_atom_site_aniso_U_33
_atom_site_aniso_U_12
_atom_site_aniso_U_13
_atom_site_aniso_U_23
Ni1 0.0384(5) 0.0377(5) 0.0395(6) 0.0025(4) -0.0206(4) -0.0089(4)
Br1 0.1128(6) 0.0498(4) 0.1009(6) -0.0010(4) -0.0560(5) 0.0109(4)
S2 0.0407(7) 0.0547(9) 0.0446(8) 0.0053(6) -0.0205(6) -0.0137(6)
S1 0.0465(7) 0.0503(8) 0.0439(8) 0.0035(7) -0.0243(6) -0.0124(6)
C4 0.048(3) 0.057(4) 0.065(4) -0.015(3) -0.002(3) -0.028(3)
C6 0.046(3) 0.042(3) 0.034(3) -0.002(2) -0.008(2) -0.006(2)
C7 0.061(3) 0.064(4) 0.037(3) -0.009(3) -0.008(3) -0.016(3)
O1 0.0487(19) 0.065(2) 0.033(2) -0.0033(18) -0.0124(16) -0.0125(18)
C8 0.097(5) 0.077(5) 0.049(4) -0.008(4) -0.010(3) -0.026(3)
C1 0.053(3) 0.043(3) 0.044(3) -0.002(3) -0.019(2) -0.011(3)
C5 0.041(3) 0.051(3) 0.054(3) -0.004(3) -0.015(2) -0.015(3)
C2 0.059(3) 0.040(3) 0.041(3) -0.006(3) -0.009(2) -0.006(2)
C3 0.068(4) 0.040(3) 0.061(4) -0.014(3) -0.009(3) -0.010(3)
N1 0.040(2) 0.039(2) 0.043(3) -0.0020(19) -0.0167(19) -0.0109(19)

loop_
_atom_type_symbol
_atom_type_description
_atom_type_scat_dispersion_real
_atom_type_scat_dispersion_imag
_atom_type_scat_source
C C 0.0033 0.0016 'International Tables Vol C Tables 4.2.6.8 and 6.1.1.4'
H H 0.0000 0.0000 'International Tables Vol C Tables 4.2.6.8 and 6.1.1.4'
N N 0.0061 0.0033 'International Tables Vol C Tables 4.2.6.8 and 6.1.1.4'
O O 0.0106 0.0060 'International Tables Vol C Tables 4.2.6.8 and 6.1.1.4'
S S 0.1246 0.1234 'International Tables Vol C Tables 4.2.6.8 and 6.1.1.4'
Ni Ni 0.3393 1.1124 'International Tables Vol C Tables 4.2.6.8 and 6.1.1.4'
Br Br -0.2901 2.4595 'International Tables Vol C Tables 4.2.6.8 and 6.1.1.4'

loop_
_geom_angle_atom_site_label_1
_geom_angle_atom_site_label_2
_geom_angle_atom_site_label_3
_geom_angle_site_symmetry_1
_geom_angle_site_symmetry_3
_geom_angle
N1 Ni1 N1 2_655 . 180.0(3)
N1 Ni1 S2 2_655 2_655 90.75(10)
N1 Ni1 S2 . 2_655 89.25(10)
N1 Ni1 S2 2_655 . 89.25(10)
N1 Ni1 S2 . . 90.75(10)
S2 Ni1 S2 2_655 . 180.00(8)
N1 Ni1 S1 2_655 . 90.29(11)
N1 Ni1 S1 . . 89.71(11)
S2 Ni1 S1 2_655 . 106.15(4)
S2 Ni1 S1 . . 73.85(4)
N1 Ni1 S1 2_655 2_655 89.71(11)
N1 Ni1 S1 . 2_655 90.29(11)
S2 Ni1 S1 2_655 2_655 73.85(4)
S2 Ni1 S1 . 2_655 106.15(4)
S1 Ni1 S1 . 2_655 180.000(5)
C6 S2 Ni1 . . 82.79(15)
C6 S1 Ni1 . . 82.87(17)
C5 C4 C3 . . 119.3(5)
C5 C4 H4 . . 120.3
C3 C4 H4 . . 120.3
O1 C6 S1 . . 123.4(3)
O1 C6 S2 . . 116.1(3)
S1 C6 S2 . . 120.5(3)
O1 C7 C8 . . 106.8(4)
O1 C7 H7A . . 110.4
C8 C7 H7A . . 110.4
O1 C7 H7B . . 110.4
C8 C7 H7B . . 110.4
H7A C7 H7B . . 108.6
C6 O1 C7 . . 118.9(3)
C7 C8 H8A . . 109.5
C7 C8 H8B . . 109.5
H8A C8 H8B . . 109.5
C7 C8 H8C . . 109.5
H8A C8 H8C . . 109.5
H8B C8 H8C . . 109.5
N1 C1 C2 . . 122.6(5)
N1 C1 H1 . . 118.7
C2 C1 H1 . . 118.7
N1 C5 C4 . . 123.2(5)
N1 C5 H5 . . 118.4
C4 C5 H5 . . 118.4
C1 C2 C3 . . 119.3(5)
C1 C2 Br1 . . 119.4(4)
C3 C2 Br1 . . 121.2(4)
C4 C3 C2 . . 118.2(5)
C4 C3 H3 . . 120.9
C2 C3 H3 . . 120.9
C5 N1 C1 . . 117.4(5)
C5 N1 Ni1 . . 122.2(3)
C1 N1 Ni1 . . 120.5(3)

loop_
_geom_bond_atom_site_label_1
_geom_bond_atom_site_label_2
_geom_bond_site_symmetry_2
_geom_bond_distance
_geom_bond_publ_flag
Ni1 N1 2_655 2.118(4) ?
Ni1 N1 . 2.118(4) y
Ni1 S2 2_655 2.4314(12) ?
Ni1 S2 . 2.4314(12) y
Ni1 S1 . 2.4368(12) y
Ni1 S1 2_655 2.4368(12) ?
Br1 C2 . 1.878(5) ?
S2 C6 . 1.691(5) y
S1 C6 . 1.679(5) y
C4 C5 . 1.363(7) ?
C4 C3 . 1.372(8) ?
C4 H4 . 0.9300 ?
C6 O1 . 1.328(5) y
C7 O1 . 1.447(5) y
C7 C8 . 1.492(6) ?
C7 H7A . 0.9700 ?
C7 H7B . 0.9700 ?
C8 H8A . 0.9600 ?
C8 H8B . 0.9600 ?
C8 H8C . 0.9600 ?
C1 N1 . 1.344(5) ?
C1 C2 . 1.364(7) ?
C1 H1 . 0.9300 ?
C5 N1 . 1.331(6) ?
C5 H5 . 0.9300 ?
C2 C3 . 1.379(7) ?
C3 H3 . 0.9300 ?

loop_
_geom_hbond_atom_site_label_D
_geom_hbond_atom_site_label_H
_geom_hbond_atom_site_label_A
_geom_hbond_site_symmetry_A
_geom_hbond_distance_DH
_geom_hbond_distance_HA
_geom_hbond_distance_DA
_geom_hbond_angle_DHA
_geom_hbond_publ_flag
C5 H5 S2 2_755 0.93 2.78 3.642(5) 154 y
C8 H8A Cg1 2_756 0.96 3.26 3.712(6) 111 y

loop_
_geom_torsion_atom_site_label_1
_geom_torsion_atom_site_label_2
_geom_torsion_atom_site_label_3
_geom_torsion_atom_site_label_4
_geom_torsion_site_symmetry_1
_geom_torsion
N1 Ni1 S2 C6 2_655 89.6(2)
N1 Ni1 S2 C6 . -90.4(2)
S1 Ni1 S2 C6 . -0.95(18)
S1 Ni1 S2 C6 2_655 179.05(18)
N1 Ni1 S1 C6 2_655 -88.2(2)
N1 Ni1 S1 C6 . 91.8(2)
S2 Ni1 S1 C6 2_655 -179.04(18)
S2 Ni1 S1 C6 . 0.96(18)
Ni1 S1 C6 O1 . 176.2(4)
Ni1 S1 C6 S2 . -1.5(3)
Ni1 S2 C6 O1 . -176.4(4)
Ni1 S2 C6 S1 . 1.5(3)
S1 C6 O1 C7 . 5.5(6)
S2 C6 O1 C7 . -176.7(4)
C8 C7 O1 C6 . -164.0(5)
C3 C4 C5 N1 . 2.5(8)
N1 C1 C2 C3 . 1.0(7)
N1 C1 C2 Br1 . -176.7(3)
C5 C4 C3 C2 . -1.5(8)
C1 C2 C3 C4 . -0.1(7)
Br1 C2 C3 C4 . 177.5(4)
C4 C5 N1 C1 . -1.6(7)
C4 C5 N1 Ni1 . 178.0(4)
C2 C1 N1 C5 . -0.1(7)
C2 C1 N1 Ni1 . -179.8(3)
S2 Ni1 N1 C5 2_655 125.0(3)
S2 Ni1 N1 C5 . -55.0(3)
S1 Ni1 N1 C5 . -128.9(3)
S1 Ni1 N1 C5 2_655 51.1(3)
S2 Ni1 N1 C1 2_655 -55.4(3)
S2 Ni1 N1 C1 . 124.6(3)
S1 Ni1 N1 C1 . 50.8(3)
S1 Ni1 N1 C1 2_655 -129.2(3)
